data_7004962
loop_
_publ_author_name
'Uhl, Werner'
'Claesener, Michael'
'Haddadpour, Sima'
'Jasper, Beate'
'Hepp, Alexander'

_publ_section_title
;
 The reactions of dialkylgallium hydrides with
 tert-butylethynylbenzenes--a systematic investigation into the course
 of hydrogallation reactions.
;
_journal_issue 4
_journal_name_full 'Dalton transactions (Cambridge, England : 2003)'
_journal_page_first 417
_journal_page_last 423
_journal_paper_doi 10.1039/b614003c
_journal_year 2007
_chemical_formula_sum 'C30 H52 Ga2'
_chemical_formula_weight 552.16
_chemical_name_systematic
;
?
;
_space_group_IT_number 15
_symmetry_space_group_name_Hall '-C 2yc'
_symmetry_space_group_name_H-M 'C 1 2/c 1'
_atom_sites_solution_hydrogens geom
_atom_sites_solution_primary direct
_atom_sites_solution_secondary difmap
_audit_creation_method SHELXL-97
_cell_angle_alpha 90.00
_cell_angle_beta 111.919(6)
_cell_angle_gamma 90.00
_cell_formula_units_Z 8
_cell_length_a 27.889(8)
_cell_length_b 12.053(3)
_cell_length_c 19.249(5)
_cell_measurement_reflns_used 'all measured'
_cell_measurement_temperature 153(2)
_cell_measurement_theta_max 28.09
_cell_measurement_theta_min 1.57
_cell_volume 6003(3)
_computing_cell_refinement 'Bruker SAINT'
_computing_data_collection 'Bruker SMART'
_computing_data_reduction 'Bruker SHELXTL'
_computing_molecular_graphics 'Bruker SHELXTL'
_computing_publication_material 'Bruker SHELXTL'
_computing_structure_refinement 'SHELXL-97 (Sheldrick, 1997)'
_computing_structure_solution 'SHELXS-97 (Sheldrick, 1990)'
_diffrn_ambient_temperature 153(2)
_diffrn_measured_fraction_theta_full 0.997
_diffrn_measured_fraction_theta_max 0.997
_diffrn_measurement_device_type 'CCD area detector'
_diffrn_measurement_method 'omega scans'
_diffrn_radiation_monochromator graphite
_diffrn_radiation_source 'fine-focus sealed tube'
_diffrn_radiation_type MoK\a
_diffrn_radiation_wavelength 0.71073
_diffrn_reflns_av_R_equivalents 0.2431
_diffrn_reflns_av_sigmaI/netI 0.2345
_diffrn_reflns_limit_h_max 36
_diffrn_reflns_limit_h_min -36
_diffrn_reflns_limit_k_max 15
_diffrn_reflns_limit_k_min -15
_diffrn_reflns_limit_l_max 25
_diffrn_reflns_limit_l_min -25
_diffrn_reflns_number 29852
_diffrn_reflns_theta_full 28.09
_diffrn_reflns_theta_max 28.09
_diffrn_reflns_theta_min 1.57
_exptl_absorpt_coefficient_mu 1.810
_exptl_absorpt_correction_T_max 1
_exptl_absorpt_correction_T_min 0.7261
_exptl_absorpt_correction_type empirical
_exptl_absorpt_process_details SADABS
_exptl_crystal_density_diffrn 1.222
_exptl_crystal_density_method 'not measured'
_exptl_crystal_F_000 2352
_exptl_crystal_size_max 0.18
_exptl_crystal_size_mid 0.05
_exptl_crystal_size_min 0.04
_refine_diff_density_max 0.611
_refine_diff_density_min -0.553
_refine_diff_density_rms 0.115
_refine_ls_extinction_method none
_refine_ls_goodness_of_fit_ref 0.944
_refine_ls_hydrogen_treatment constr
_refine_ls_matrix_type full
_refine_ls_number_parameters 318
_refine_ls_number_reflns 7286
_refine_ls_number_restraints 23
_refine_ls_restrained_S_all 0.944
_refine_ls_R_factor_all 0.2311
_refine_ls_R_factor_gt 0.0857
_refine_ls_shift/su_max 0.004
_refine_ls_shift/su_mean 0.000
_refine_ls_structure_factor_coef Fsqd
_refine_ls_weighting_details 'calc w=1/[\s^2^(Fo^2^)+(0.0617P)^2^+0.0000P] where P=(Fo^2^+2Fc^2^)/3'
_refine_ls_weighting_scheme calc
_refine_ls_wR_factor_gt 0.1384
_refine_ls_wR_factor_ref 0.1841
_reflns_number_gt 2993
_reflns_number_total 7286
_reflns_threshold_expression >2sigma(I)
_cod_data_source_file b614003c.txt
_cod_data_source_block Uhl-4b
_cod_original_sg_symbol_H-M C2/c
_cod_database_code 7004962

loop_
_symmetry_equiv_pos_as_xyz
'x, y, z'
'-x, y, -z+1/2'
'x+1/2, y+1/2, z'
'-x+1/2, y+1/2, -z+1/2'
'-x, -y, -z'
'x, -y, z-1/2'
'-x+1/2, -y+1/2, -z'
'x+1/2, -y+1/2, z-1/2'

loop_
_atom_site_label
_atom_site_type_symbol
_atom_site_fract_x
_atom_site_fract_y
_atom_site_fract_z
_atom_site_U_iso_or_equiv
_atom_site_adp_type
_atom_site_occupancy
_atom_site_symmetry_multiplicity
_atom_site_calc_flag
_atom_site_refinement_flags
_atom_site_disorder_assembly
_atom_site_disorder_group
Ga1 Ga 0.12631(3) 0.94057(7) 0.24767(4) 0.0360(3) Uani 1 1 d . B .
C1 C 0.1018(3) 0.7805(6) 0.2412(4) 0.0318(17) Uani 1 1 d . . .
C11 C 0.1350(3) 0.6949(6) 0.2575(4) 0.0382(19) Uani 1 1 d . . .
H11 H 0.1689 0.7152 0.2601 0.046 Uiso 1 1 calc R . .
C12 C 0.1301(3) 0.5727(7) 0.2726(4) 0.043(2) Uani 1 1 d . . .
C121 C 0.1529(3) 0.5579(7) 0.3578(4) 0.061(2) Uani 1 1 d . . .
H12A H 0.1308 0.5930 0.3793 0.073 Uiso 1 1 calc R . .
H12B H 0.1866 0.5912 0.3777 0.073 Uiso 1 1 calc R . .
H12C H 0.1556 0.4803 0.3697 0.073 Uiso 1 1 calc R . .
C122 C 0.0751(3) 0.5292(7) 0.2420(5) 0.065(3) Uani 1 1 d . . .
H12D H 0.0558 0.5632 0.2684 0.078 Uiso 1 1 calc R . .
H12E H 0.0755 0.4502 0.2486 0.078 Uiso 1 1 calc R . .
H12F H 0.0593 0.5467 0.1897 0.078 Uiso 1 1 calc R . .
C123 C 0.1615(3) 0.5065(7) 0.2374(5) 0.061(3) Uani 1 1 d . . .
H12G H 0.1616 0.4297 0.2507 0.074 Uiso 1 1 calc R . .
H12H H 0.1964 0.5339 0.2554 0.074 Uiso 1 1 calc R . .
H12I H 0.1465 0.5141 0.1840 0.074 Uiso 1 1 calc R . .
C13 C 0.0489(2) 0.7731(5) 0.2438(4) 0.0300(17) Uani 1 1 d . . .
C14 C 0.0440(2) 0.7744(6) 0.3126(4) 0.0331(18) Uani 1 1 d . . .
H14 H 0.0747 0.7758 0.3571 0.040 Uiso 1 1 calc R . .
C15 C -0.0032(2) 0.7738(5) 0.3198(4) 0.0310(17) Uani 1 1 d . . .
H15 H -0.0048 0.7739 0.3687 0.037 Uiso 1 1 calc R . .
C31 C 0.2014(2) 0.9598(6) 0.3048(4) 0.0399(19) Uani 1 1 d D . .
H31A H 0.2202 0.9163 0.2818 0.048 Uiso 1 1 calc R . .
H31B H 0.2104 1.0362 0.3026 0.048 Uiso 1 1 calc R . .
C32 C 0.2168(3) 0.9259(8) 0.3846(4) 0.062(3) Uani 1 1 d D . .
H32A H 0.2136 0.8467 0.3862 0.074 Uiso 1 1 calc R . .
H32B H 0.1928 0.9579 0.4038 0.074 Uiso 1 1 calc R . .
C33 C 0.2706(3) 0.9574(7) 0.4360(4) 0.064(3) Uani 1 1 d D . .
H33A H 0.2953 0.9249 0.4182 0.077 Uiso 1 1 calc R . .
H33B H 0.2767 0.9308 0.4856 0.077 Uiso 1 1 calc R . .
H33C H 0.2741 1.0367 0.4370 0.077 Uiso 1 1 calc R . .
C41 C 0.0810(3) 1.0457(8) 0.2707(5) 0.064(3) Uani 1 1 d D . .
H41A H 0.0640 1.0899 0.2268 0.077 Uiso 1 1 calc R A 1
H41B H 0.0547 1.0041 0.2801 0.077 Uiso 1 1 calc R A 1
C42 C 0.1042(6) 1.1196(14) 0.3327(9) 0.073(5) Uani 0.60 1 d PDU B 1
H42A H 0.1356 1.1479 0.3297 0.087 Uiso 0.60 1 calc PR B 1
H42B H 0.1137 1.0770 0.3780 0.087 Uiso 0.60 1 calc PR B 1
C43 C 0.0726(17) 1.216(3) 0.339(3) 0.102(10) Uani 0.60 1 d PDU B 1
H43A H 0.0401 1.2165 0.2978 0.122 Uiso 0.60 1 calc PR B 1
H43B H 0.0908 1.2839 0.3396 0.122 Uiso 0.60 1 calc PR B 1
H43C H 0.0666 1.2103 0.3853 0.122 Uiso 0.60 1 calc PR B 1
C42A C 0.0907(11) 1.1617(13) 0.2855(15) 0.064(7) Uani 0.40 1 d PDU B 2
H42C H 0.0802 1.1996 0.2383 0.077 Uiso 0.40 1 calc PR B 2
H42D H 0.1273 1.1717 0.3098 0.077 Uiso 0.40 1 calc PR B 2
C43A C 0.065(3) 1.218(5) 0.332(5) 0.125(14) Uani 0.40 1 d PDU B 2
H43D H 0.0477 1.2833 0.3071 0.150 Uiso 0.40 1 calc PR B 2
H43E H 0.0908 1.2376 0.3800 0.150 Uiso 0.40 1 calc PR B 2
H43F H 0.0405 1.1680 0.3397 0.150 Uiso 0.40 1 calc PR B 2
Ga2 Ga 0.11925(3) 0.79225(7) 0.11981(4) 0.0368(3) Uani 1 1 d . . .
C2 C 0.1035(2) 0.9594(6) 0.1087(4) 0.0339(18) Uani 1 1 d . B .
C21 C 0.1425(3) 1.0311(6) 0.1232(4) 0.0336(18) Uani 1 1 d . . .
H21 H 0.1752 0.9994 0.1534 0.040 Uiso 1 1 calc R B .
C22 C 0.1466(2) 1.1492(6) 0.1033(4) 0.0350(18) Uani 1 1 d . B .
C221 C 0.1865(3) 1.2097(7) 0.1709(4) 0.050(2) Uani 1 1 d . . .
H22A H 0.1735 1.2150 0.2104 0.060 Uiso 1 1 calc R B .
H22B H 0.1924 1.2829 0.1561 0.060 Uiso 1 1 calc R . .
H22C H 0.2184 1.1689 0.1883 0.060 Uiso 1 1 calc R . .
C222 C 0.1681(3) 1.1508(7) 0.0400(4) 0.063(3) Uani 1 1 d . . .
H22D H 0.2008 1.1133 0.0565 0.076 Uiso 1 1 calc R B .
H22E H 0.1725 1.2262 0.0275 0.076 Uiso 1 1 calc R . .
H22F H 0.1443 1.1138 -0.0033 0.076 Uiso 1 1 calc R . .
C223 C 0.0964(3) 1.2174(6) 0.0790(5) 0.062(3) Uani 1 1 d . . .
H22G H 0.0721 1.1883 0.0328 0.074 Uiso 1 1 calc R B .
H22H H 0.1038 1.2934 0.0720 0.074 Uiso 1 1 calc R . .
H22I H 0.0818 1.2129 0.1169 0.074 Uiso 1 1 calc R . .
C23 C 0.0504(2) 0.9833(5) 0.0550(4) 0.0278(17) Uani 1 1 d . . .
C24 C 0.0077(3) 1.0002(6) 0.0742(4) 0.0365(19) Uani 1 1 d . . .
H24 H 0.0122 1.0000 0.1262 0.044 Uiso 1 1 calc R . .
C25 C 0.0408(2) 0.9827(6) -0.0210(4) 0.0359(19) Uani 1 1 d . . .
H25 H 0.0691 0.9699 -0.0370 0.043 Uiso 1 1 calc R . .
C51 C 0.1934(3) 0.7641(6) 0.1406(4) 0.041(2) Uani 1 1 d . B .
H51A H 0.2140 0.8002 0.1865 0.049 Uiso 1 1 calc R . .
H51B H 0.2000 0.6859 0.1470 0.049 Uiso 1 1 calc R . .
C52 C 0.2096(3) 0.8057(7) 0.0782(5) 0.058(2) Uani 1 1 d . . .
H52A H 0.1902 0.7666 0.0329 0.069 Uiso 1 1 calc R B .
H52B H 0.2011 0.8830 0.0699 0.069 Uiso 1 1 calc R . .
C53 C 0.2663(3) 0.7908(8) 0.0947(5) 0.081(3) Uani 1 1 d . B .
H53A H 0.2859 0.8263 0.1414 0.097 Uiso 1 1 calc R . .
H53B H 0.2748 0.8236 0.0553 0.097 Uiso 1 1 calc R . .
H53C H 0.2744 0.7131 0.0981 0.097 Uiso 1 1 calc R . .
C61 C 0.0662(3) 0.6960(7) 0.0481(4) 0.051(2) Uani 1 1 d . B .
H61A H 0.0466 0.6613 0.0738 0.061 Uiso 1 1 calc R . .
H61B H 0.0430 0.7418 0.0093 0.061 Uiso 1 1 calc R . .
C62 C 0.0870(4) 0.6073(8) 0.0123(5) 0.079(3) Uani 1 1 d . . .
H62A H 0.1097 0.6415 -0.0084 0.095 Uiso 1 1 calc R B .
H62B H 0.1073 0.5572 0.0508 0.095 Uiso 1 1 calc R . .
C63 C 0.0479(4) 0.5416(8) -0.0475(5) 0.090(3) Uani 1 1 d . B .
H63A H 0.0268 0.5013 -0.0267 0.108 Uiso 1 1 calc R . .
H63B H 0.0651 0.4904 -0.0686 0.108 Uiso 1 1 calc R . .
H63C H 0.0266 0.5907 -0.0859 0.108 Uiso 1 1 calc R . .

loop_
_atom_site_aniso_label
_atom_site_aniso_U_11
_atom_site_aniso_U_22
_atom_site_aniso_U_33
_atom_site_aniso_U_23
_atom_site_aniso_U_13
_atom_site_aniso_U_12
Ga1 0.0212(4) 0.0505(6) 0.0329(5) -0.0046(4) 0.0061(4) -0.0025(4)
C1 0.023(4) 0.049(5) 0.020(4) 0.000(4) 0.004(3) 0.002(4)
C11 0.029(4) 0.055(6) 0.025(4) -0.014(4) 0.004(3) -0.004(4)
C12 0.050(5) 0.046(5) 0.027(4) 0.002(4) 0.007(4) 0.011(4)
C121 0.060(6) 0.073(7) 0.041(5) 0.018(5) 0.010(4) 0.021(5)
C122 0.065(6) 0.043(6) 0.072(7) -0.001(5) 0.008(5) -0.008(5)
C123 0.073(6) 0.057(6) 0.051(6) -0.006(5) 0.020(5) 0.016(5)
C13 0.019(4) 0.035(5) 0.034(4) 0.001(3) 0.008(3) 0.002(3)
C14 0.015(3) 0.051(5) 0.026(4) 0.000(4) -0.001(3) -0.001(3)
C15 0.026(4) 0.045(5) 0.020(4) 0.003(3) 0.006(3) -0.004(3)
C31 0.034(4) 0.054(5) 0.030(4) -0.006(4) 0.010(4) -0.007(4)
C32 0.047(5) 0.087(7) 0.039(5) 0.002(5) 0.001(4) -0.011(5)
C33 0.054(6) 0.075(7) 0.040(5) -0.005(5) -0.008(4) -0.001(5)
C41 0.044(5) 0.082(7) 0.064(6) -0.033(6) 0.017(5) -0.003(5)
C42 0.065(11) 0.086(13) 0.075(13) -0.031(11) 0.035(12) 0.000(9)
C43 0.16(2) 0.065(14) 0.107(17) -0.057(14) 0.084(18) -0.008(13)
C42A 0.076(15) 0.049(14) 0.076(17) 0.009(12) 0.037(15) -0.018(12)
C43A 0.18(3) 0.10(3) 0.13(3) -0.05(2) 0.09(2) -0.03(2)
Ga2 0.0241(4) 0.0448(6) 0.0316(5) 0.0000(4) -0.0013(4) 0.0051(4)
C2 0.011(3) 0.048(5) 0.038(5) 0.005(4) 0.003(3) 0.004(3)
C21 0.022(4) 0.043(5) 0.035(5) 0.001(4) 0.011(3) 0.008(4)
C22 0.022(4) 0.046(5) 0.032(4) -0.007(4) 0.004(3) -0.010(4)
C221 0.048(5) 0.058(6) 0.038(5) -0.012(4) 0.008(4) 0.002(4)
C222 0.078(7) 0.062(6) 0.051(6) 0.005(5) 0.025(5) -0.009(5)
C223 0.054(6) 0.049(6) 0.067(6) 0.011(5) 0.004(5) 0.004(5)
C23 0.023(4) 0.026(4) 0.030(4) 0.012(3) 0.005(3) 0.008(3)
C24 0.024(4) 0.051(5) 0.025(4) -0.001(4) -0.001(3) -0.002(3)
C25 0.016(4) 0.052(5) 0.036(5) 0.001(4) 0.006(3) -0.001(3)
C51 0.036(4) 0.044(5) 0.035(5) 0.002(4) 0.004(4) 0.011(4)
C52 0.058(6) 0.060(6) 0.068(6) -0.002(5) 0.037(5) 0.015(5)
C53 0.075(7) 0.103(8) 0.071(7) -0.007(6) 0.035(6) -0.021(6)
C61 0.043(5) 0.056(6) 0.047(5) -0.007(4) 0.008(4) 0.000(4)
C62 0.081(7) 0.079(8) 0.072(7) -0.032(6) 0.022(6) 0.002(6)
C63 0.106(8) 0.092(8) 0.087(8) -0.049(7) 0.053(7) -0.038(7)

loop_
_atom_type_symbol
_atom_type_description
_atom_type_scat_dispersion_real
_atom_type_scat_dispersion_imag
_atom_type_scat_source
C C 0.0033 0.0016 'International Tables Vol C Tables 4.2.6.8 and 6.1.1.4'
H H 0.0000 0.0000 'International Tables Vol C Tables 4.2.6.8 and 6.1.1.4'
Ga Ga 0.2307 1.6083 'International Tables Vol C Tables 4.2.6.8 and 6.1.1.4'

loop_
_geom_angle_atom_site_label_1
_geom_angle_atom_site_label_2
_geom_angle_atom_site_label_3
_geom_angle
_geom_angle_site_symmetry_1
_geom_angle_site_symmetry_3
_geom_angle_publ_flag
C41 Ga1 C31 115.9(3) . . ?
C41 Ga1 C1 113.5(3) . . ?
C31 Ga1 C1 113.9(3) . . ?
C41 Ga1 C2 104.7(3) . . ?
C31 Ga1 C2 112.0(2) . . ?
C1 Ga1 C2 94.3(2) . . ?
C41 Ga1 Ga2 136.5(2) . . ?
C31 Ga1 Ga2 104.9(2) . . ?
C1 Ga1 Ga2 57.65(18) . . ?
C2 Ga1 Ga2 42.80(17) . . ?
C11 C1 C13 123.3(7) . . ?
C11 C1 Ga1 121.8(5) . . ?
C13 C1 Ga1 111.5(5) . . ?
C1 C11 C12 133.3(7) . . ?
C1 C11 H11 113.3 . . ?
C12 C11 H11 113.3 . . ?
C122 C12 C11 114.4(6) . . ?
C122 C12 C123 108.3(7) . . ?
C11 C12 C123 108.4(6) . . ?
C122 C12 C121 109.4(7) . . ?
C11 C12 C121 106.7(6) . . ?
C123 C12 C121 109.7(6) . . ?
C12 C121 H12A 109.5 . . ?
C12 C121 H12B 109.5 . . ?
H12A C121 H12B 109.5 . . ?
C12 C121 H12C 109.5 . . ?
H12A C121 H12C 109.5 . . ?
H12B C121 H12C 109.5 . . ?
C12 C122 H12D 109.5 . . ?
C12 C122 H12E 109.5 . . ?
H12D C122 H12E 109.5 . . ?
C12 C122 H12F 109.5 . . ?
H12D C122 H12F 109.5 . . ?
H12E C122 H12F 109.5 . . ?
C12 C123 H12G 109.5 . . ?
C12 C123 H12H 109.5 . . ?
H12G C123 H12H 109.5 . . ?
C12 C123 H12I 109.5 . . ?
H12G C123 H12I 109.5 . . ?
H12H C123 H12I 109.5 . . ?
C14 C13 C15 117.1(6) . 2 ?
C14 C13 C1 118.9(6) . . ?
C15 C13 C1 123.8(6) 2 . ?
C15 C14 C13 122.6(6) . . ?
C15 C14 H14 118.7 . . ?
C13 C14 H14 118.7 . . ?
C14 C15 C13 120.3(6) . 2 ?
C14 C15 H15 119.8 . . ?
C13 C15 H15 119.8 2 . ?
C32 C31 Ga1 112.3(5) . . ?
C32 C31 H31A 109.1 . . ?
Ga1 C31 H31A 109.1 . . ?
C32 C31 H31B 109.1 . . ?
Ga1 C31 H31B 109.1 . . ?
H31A C31 H31B 107.9 . . ?
C31 C32 C33 116.3(7) . . ?
C31 C32 H32A 108.2 . . ?
C33 C32 H32A 108.2 . . ?
C31 C32 H32B 108.2 . . ?
C33 C32 H32B 108.2 . . ?
H32A C32 H32B 107.4 . . ?
C32 C33 H33A 109.5 . . ?
C32 C33 H33B 109.5 . . ?
H33A C33 H33B 109.5 . . ?
C32 C33 H33C 109.5 . . ?
H33A C33 H33C 109.5 . . ?
H33B C33 H33C 109.5 . . ?
C42A C41 C42 40.2(10) . . ?
C42A C41 Ga1 126.0(12) . . ?
C42 C41 Ga1 117.4(8) . . ?
C42A C41 H41A 68.2 . . ?
C42 C41 H41A 107.9 . . ?
Ga1 C41 H41A 107.9 . . ?
C42A C41 H41B 125.0 . . ?
C42 C41 H41B 107.9 . . ?
Ga1 C41 H41B 107.9 . . ?
H41A C41 H41B 107.2 . . ?
C41 C42 C43 117.2(19) . . ?
C41 C42 H42A 108.0 . . ?
C43 C42 H42A 108.0 . . ?
C41 C42 H42B 108.0 . . ?
C43 C42 H42B 108.0 . . ?
H42A C42 H42B 107.2 . . ?
C41 C42A C43A 117(2) . . ?
C41 C42A H42C 107.9 . . ?
C43A C42A H42C 107.9 . . ?
C41 C42A H42D 107.9 . . ?
C43A C42A H42D 107.9 . . ?
H42C C42A H42D 107.2 . . ?
C42A C43A H43D 109.5 . . ?
C42A C43A H43E 109.5 . . ?
H43D C43A H43E 109.5 . . ?
C42A C43A H43F 109.5 . . ?
H43D C43A H43F 109.5 . . ?
H43E C43A H43F 109.5 . . ?
C61 Ga2 C51 119.5(3) . . ?
C61 Ga2 C2 115.2(3) . . ?
C51 Ga2 C2 110.8(3) . . ?
C61 Ga2 Ga1 136.7(2) . . ?
C51 Ga2 Ga1 101.1(2) . . ?
C2 Ga2 Ga1 56.33(19) . . ?
C21 C2 C23 122.9(6) . . ?
C21 C2 Ga2 119.1(5) . . ?
C23 C2 Ga2 112.4(5) . . ?
C21 C2 Ga1 88.4(4) . . ?
C23 C2 Ga1 123.3(4) . . ?
Ga2 C2 Ga1 80.9(2) . . ?
C2 C21 C22 134.5(6) . . ?
C2 C21 H21 112.8 . . ?
C22 C21 H21 112.8 . . ?
C21 C22 C223 116.0(6) . . ?
C21 C22 C221 109.6(6) . . ?
C223 C22 C221 107.0(6) . . ?
C21 C22 C222 107.8(6) . . ?
C223 C22 C222 109.2(6) . . ?
C221 C22 C222 106.9(6) . . ?
C22 C221 H22A 109.5 . . ?
C22 C221 H22B 109.5 . . ?
H22A C221 H22B 109.5 . . ?
C22 C221 H22C 109.5 . . ?
H22A C221 H22C 109.5 . . ?
H22B C221 H22C 109.5 . . ?
C22 C222 H22D 109.5 . . ?
C22 C222 H22E 109.5 . . ?
H22D C222 H22E 109.5 . . ?
C22 C222 H22F 109.5 . . ?
H22D C222 H22F 109.5 . . ?
H22E C222 H22F 109.5 . . ?
C22 C223 H22G 109.5 . . ?
C22 C223 H22H 109.5 . . ?
H22G C223 H22H 109.5 . . ?
C22 C223 H22I 109.5 . . ?
H22G C223 H22I 109.5 . . ?
H22H C223 H22I 109.5 . . ?
C25 C23 C24 115.8(6) . . ?
C25 C23 C2 119.0(6) . . ?
C24 C23 C2 125.1(6) . . ?
C25 C24 C23 121.8(7) 5_575 . ?
C25 C24 H24 119.1 5_575 . ?
C23 C24 H24 119.1 . . ?
C24 C25 C23 122.4(6) 5_575 . ?
C24 C25 H25 118.8 5_575 . ?
C23 C25 H25 118.8 . . ?
C52 C51 Ga2 112.3(5) . . ?
C52 C51 H51A 109.1 . . ?
Ga2 C51 H51A 109.1 . . ?
C52 C51 H51B 109.1 . . ?
Ga2 C51 H51B 109.1 . . ?
H51A C51 H51B 107.9 . . ?
C53 C52 C51 113.1(7) . . ?
C53 C52 H52A 109.0 . . ?
C51 C52 H52A 109.0 . . ?
C53 C52 H52B 109.0 . . ?
C51 C52 H52B 109.0 . . ?
H52A C52 H52B 107.8 . . ?
C52 C53 H53A 109.5 . . ?
C52 C53 H53B 109.5 . . ?
H53A C53 H53B 109.5 . . ?
C52 C53 H53C 109.5 . . ?
H53A C53 H53C 109.5 . . ?
H53B C53 H53C 109.5 . . ?
C62 C61 Ga2 115.0(6) . . ?
C62 C61 H61A 108.5 . . ?
Ga2 C61 H61A 108.5 . . ?
C62 C61 H61B 108.5 . . ?
Ga2 C61 H61B 108.5 . . ?
H61A C61 H61B 107.5 . . ?
C63 C62 C61 116.1(8) . . ?
C63 C62 H62A 108.3 . . ?
C61 C62 H62A 108.3 . . ?
C63 C62 H62B 108.3 . . ?
C61 C62 H62B 108.3 . . ?
H62A C62 H62B 107.4 . . ?
C62 C63 H63A 109.5 . . ?
C62 C63 H63B 109.5 . . ?
H63A C63 H63B 109.5 . . ?
C62 C63 H63C 109.5 . . ?
H63A C63 H63C 109.5 . . ?
H63B C63 H63C 109.5 . . ?

loop_
_geom_bond_atom_site_label_1
_geom_bond_atom_site_label_2
_geom_bond_distance
_geom_bond_site_symmetry_2
_geom_bond_publ_flag
Ga1 C41 1.954(8) . ?
Ga1 C31 1.981(6) . ?
Ga1 C1 2.035(7) . ?
Ga1 C2 2.519(7) . ?
Ga1 Ga2 2.9885(13) . ?
C1 C11 1.343(9) . ?
C1 C13 1.499(9) . ?
C11 C12 1.517(10) . ?
C11 H11 0.9600 . ?
C12 C122 1.515(10) . ?
C12 C123 1.520(10) . ?
C12 C121 1.532(9) . ?
C121 H12A 0.9599 . ?
C121 H12B 0.9599 . ?
C121 H12C 0.9599 . ?
C122 H12D 0.9599 . ?
C122 H12E 0.9599 . ?
C122 H12F 0.9599 . ?
C123 H12G 0.9599 . ?
C123 H12H 0.9599 . ?
C123 H12I 0.9599 . ?
C13 C14 1.380(9) . ?
C13 C15 1.400(8) 2 ?
C14 C15 1.373(8) . ?
C14 H14 0.9600 . ?
C15 C13 1.400(8) 2 ?
C15 H15 0.9600 . ?
C31 C32 1.490(9) . ?
C31 H31A 0.9600 . ?
C31 H31B 0.9600 . ?
C32 C33 1.504(9) . ?
C32 H32A 0.9600 . ?
C32 H32B 0.9600 . ?
C33 H33A 0.9599 . ?
C33 H33B 0.9599 . ?
C33 H33C 0.9599 . ?
C41 C42A 1.432(15) . ?
C41 C42 1.436(12) . ?
C41 H41A 0.9600 . ?
C41 H41B 0.9600 . ?
C42 C43 1.496(19) . ?
C42 H42A 0.9600 . ?
C42 H42B 0.9600 . ?
C43 H43A 0.9599 . ?
C43 H43B 0.9599 . ?
C43 H43C 0.9599 . ?
C42A C43A 1.50(2) . ?
C42A H42C 0.9600 . ?
C42A H42D 0.9600 . ?
C43A H43D 0.9599 . ?
C43A H43E 0.9599 . ?
C43A H43F 0.9599 . ?
Ga2 C61 1.978(7) . ?
Ga2 C51 1.984(7) . ?
Ga2 C2 2.056(7) . ?
C2 C21 1.334(9) . ?
C2 C23 1.483(8) . ?
C21 C22 1.490(9) . ?
C21 H21 0.9600 . ?
C22 C223 1.540(10) . ?
C22 C221 1.543(9) . ?
C22 C222 1.545(10) . ?
C221 H22A 0.9599 . ?
C221 H22B 0.9599 . ?
C221 H22C 0.9599 . ?
C222 H22D 0.9599 . ?
C222 H22E 0.9599 . ?
C222 H22F 0.9599 . ?
C223 H22G 0.9599 . ?
C223 H22H 0.9599 . ?
C223 H22I 0.9599 . ?
C23 C25 1.385(9) . ?
C23 C24 1.389(8) . ?
C24 C25 1.374(9) 5_575 ?
C24 H24 0.9600 . ?
C25 C24 1.374(9) 5_575 ?
C25 H25 0.9600 . ?
C51 C52 1.517(10) . ?
C51 H51A 0.9600 . ?
C51 H51B 0.9600 . ?
C52 C53 1.503(10) . ?
C52 H52A 0.9600 . ?
C52 H52B 0.9600 . ?
C53 H53A 0.9599 . ?
C53 H53B 0.9599 . ?
C53 H53C 0.9599 . ?
C61 C62 1.500(10) . ?
C61 H61A 0.9600 . ?
C61 H61B 0.9600 . ?
C62 C63 1.484(11) . ?
C62 H62A 0.9600 . ?
C62 H62B 0.9600 . ?
C63 H63A 0.9599 . ?
C63 H63B 0.9599 . ?
C63 H63C 0.9599 . ?

loop_
_geom_torsion_atom_site_label_1
_geom_torsion_atom_site_label_2
_geom_torsion_atom_site_label_3
_geom_torsion_atom_site_label_4
_geom_torsion
_geom_torsion_site_symmetry_1
_geom_torsion_site_symmetry_2
_geom_torsion_site_symmetry_3
_geom_torsion_site_symmetry_4
_geom_torsion_publ_flag
C41 Ga1 C1 C11 -151.3(6) . . . . ?
C31 Ga1 C1 C11 -15.7(7) . . . . ?
C2 Ga1 C1 C11 100.7(6) . . . . ?
Ga2 Ga1 C1 C11 77.3(6) . . . . ?
C41 Ga1 C1 C13 8.6(6) . . . . ?
C31 Ga1 C1 C13 144.2(5) . . . . ?
C2 Ga1 C1 C13 -99.5(5) . . . . ?
Ga2 Ga1 C1 C13 -122.8(5) . . . . ?
C13 C1 C11 C12 8.3(12) . . . . ?
Ga1 C1 C11 C12 165.7(6) . . . . ?
C1 C11 C12 C122 21.4(11) . . . . ?
C1 C11 C12 C123 142.2(8) . . . . ?
C1 C11 C12 C121 -99.7(9) . . . . ?
C11 C1 C13 C14 76.3(9) . . . . ?
Ga1 C1 C13 C14 -83.2(7) . . . . ?
C11 C1 C13 C15 -109.1(8) . . . 2 ?
Ga1 C1 C13 C15 91.4(7) . . . 2 ?
C15 C13 C14 C15 1.5(9) 2 . . . ?
C1 C13 C14 C15 176.5(7) . . . . ?
C13 C14 C15 C13 -0.8(10) . . . 2 ?
C41 Ga1 C31 C32 71.9(7) . . . . ?
C1 Ga1 C31 C32 -62.6(6) . . . . ?
C2 Ga1 C31 C32 -168.1(5) . . . . ?
Ga2 Ga1 C31 C32 -123.4(5) . . . . ?
Ga1 C31 C32 C33 -168.6(6) . . . . ?
C31 Ga1 C41 C42A 39.2(17) . . . . ?
C1 Ga1 C41 C42A 173.9(16) . . . . ?
C2 Ga1 C41 C42A -84.7(16) . . . . ?
Ga2 Ga1 C41 C42A -119.1(15) . . . . ?
C31 Ga1 C41 C42 -7.4(13) . . . . ?
C1 Ga1 C41 C42 127.3(11) . . . . ?
C2 Ga1 C41 C42 -131.3(12) . . . . ?
Ga2 Ga1 C41 C42 -165.7(10) . . . . ?
C42A C41 C42 C43 52(3) . . . . ?
Ga1 C41 C42 C43 166(2) . . . . ?
C42 C41 C42A C43A -63(5) . . . . ?
Ga1 C41 C42A C43A -155(4) . . . . ?
C41 Ga1 Ga2 C61 -38.8(6) . . . . ?
C31 Ga1 Ga2 C61 161.3(4) . . . . ?
C1 Ga1 Ga2 C61 52.1(4) . . . . ?
C2 Ga1 Ga2 C61 -92.3(4) . . . . ?
C41 Ga1 Ga2 C51 161.1(5) . . . . ?
C31 Ga1 Ga2 C51 1.3(3) . . . . ?
C1 Ga1 Ga2 C51 -107.9(3) . . . . ?
C2 Ga1 Ga2 C51 107.7(3) . . . . ?
C41 Ga1 Ga2 C2 53.5(5) . . . . ?
C31 Ga1 Ga2 C2 -106.4(3) . . . . ?
C1 Ga1 Ga2 C2 144.5(3) . . . . ?
C61 Ga2 C2 C21 -146.3(6) . . . . ?
C51 Ga2 C2 C21 -6.7(7) . . . . ?
Ga1 Ga2 C2 C21 83.0(6) . . . . ?
C61 Ga2 C2 C23 8.4(6) . . . . ?
C51 Ga2 C2 C23 147.9(5) . . . . ?
Ga1 Ga2 C2 C23 -122.3(5) . . . . ?
C61 Ga2 C2 Ga1 130.7(3) . . . . ?
C51 Ga2 C2 Ga1 -89.7(3) . . . . ?
C41 Ga1 C2 C21 95.0(5) . . . . ?
C31 Ga1 C2 C21 -31.4(5) . . . . ?
C1 Ga1 C2 C21 -149.4(4) . . . . ?
Ga2 Ga1 C2 C21 -119.9(5) . . . . ?
C41 Ga1 C2 C23 -34.2(6) . . . . ?
C31 Ga1 C2 C23 -160.6(6) . . . . ?
C1 Ga1 C2 C23 81.4(6) . . . . ?
Ga2 Ga1 C2 C23 110.9(6) . . . . ?
C41 Ga1 C2 Ga2 -145.1(3) . . . . ?
C31 Ga1 C2 Ga2 88.5(3) . . . . ?
C1 Ga1 C2 Ga2 -29.5(3) . . . . ?
C23 C2 C21 C22 8.6(13) . . . . ?
Ga2 C2 C21 C22 160.5(6) . . . . ?
Ga1 C2 C21 C22 -120.9(8) . . . . ?
C2 C21 C22 C223 19.7(12) . . . . ?
C2 C21 C22 C221 141.0(8) . . . . ?
C2 C21 C22 C222 -103.0(9) . . . . ?
C21 C2 C23 C25 72.8(9) . . . . ?
Ga2 C2 C23 C25 -80.7(7) . . . . ?
Ga1 C2 C23 C25 -174.5(5) . . . . ?
C21 C2 C23 C24 -111.3(8) . . . . ?
Ga2 C2 C23 C24 95.2(7) . . . . ?
Ga1 C2 C23 C24 1.4(10) . . . . ?
C25 C23 C24 C25 -1.2(11) . . . 5_575 ?
C2 C23 C24 C25 -177.2(7) . . . 5_575 ?
C24 C23 C25 C24 1.2(11) . . . 5_575 ?
C2 C23 C25 C24 177.4(6) . . . 5_575 ?
C61 Ga2 C51 C52 77.1(6) . . . . ?
C2 Ga2 C51 C52 -60.5(6) . . . . ?
Ga1 Ga2 C51 C52 -118.5(5) . . . . ?
Ga2 C51 C52 C53 176.8(6) . . . . ?
C51 Ga2 C61 C62 -1.3(8) . . . . ?
C2 Ga2 C61 C62 134.5(6) . . . . ?
Ga1 Ga2 C61 C62 -158.7(5) . . . . ?
Ga2 C61 C62 C63 -173.8(7) . . . . ?
